data_7052492
loop_
_publ_author_name
'Bertrand Zimmer'
'Marie Hutin'
'V\'eronique Bulach'
'Mir Wais Hosseini'
'Andr\'e De Cian'
'Nathalie Kyritsakas'

_publ_section_title
;
 Coordination polymers based on porphyrin and copper: the influence of
 the crystallization solvents on the dimensionality of the network
;
_journal_issue 11
_journal_name_full 'New Journal of Chemistry'
_journal_page_first 1532
_journal_page_last 1535
_journal_paper_doi 10.1039/B206661K
_journal_volume 26
_journal_year 2002
_chemical_formula_moiety 'C73 H51 Cl15 N12 O4'
_chemical_formula_sum 'C73 H51 Cl15 N12 O4'
_chemical_formula_weight 1692.09
_space_group_IT_number 2
_symmetry_cell_setting triclinic
_symmetry_space_group_name_Hall '-P 1'
_symmetry_space_group_name_H-M 'P -1'
_cell_angle_alpha 104.664(5)
_cell_angle_beta 111.913(5)
_cell_angle_gamma 104.738(5)
_cell_formula_units_Z 1
_cell_length_a 12.8117(2)
_cell_length_b 13.0953(2)
_cell_length_c 13.5473(3)
_cell_measurement_reflns_used 12240
_cell_measurement_temperature 173
_cell_measurement_theta_max 27.5
_cell_measurement_theta_min 1.4
_cell_volume 1879.56(16)
_computing_publication_material CIFGEN_IN_OpenMoleN_(_1997)
_computing_structure_refinement LSFM_OpenMoleN_(_1997)
_computing_structure_solution Direct_methods_(SIR,_Burla_et_al.,_1989)
_diffrn_ambient_temperature 173
_diffrn_measurement_details
;
12240 reflections were collected using program Collect
("Collect" Data collection software, Nonius B.V., 1998)
The conditions were as follow : crystal to detector distance =  36. mm.
Scan angle =  2.0 deg 1 scans of   60 sec per frame.
Data collection was divided into  2 set(s)
with the following starting angles and number of frames :

Set 1 Theta =    6.30 Omega =    0.00 Kappa =    0.00   91 frames
Set 2 Theta =   -6.30 Kappa = -174.00 Phi   =    0.00   21 frames
Friedel pairs were averaged. Internal R = 0.04
;
_diffrn_measurement_device_type KappaCCD
_diffrn_measurement_method '\p scans'
_diffrn_radiation_monochromator graphite
_diffrn_radiation_type Mo-K\a
_diffrn_radiation_wavelength 0.71073
_diffrn_reflns_av_R_equivalents 0.040
_diffrn_reflns_av_sigmaI/netI 0.333
_diffrn_reflns_limit_h_max 16
_diffrn_reflns_limit_h_min -16
_diffrn_reflns_limit_k_max 16
_diffrn_reflns_limit_k_min -16
_diffrn_reflns_limit_l_max 14
_diffrn_reflns_limit_l_min -17
_diffrn_reflns_number 12240
_diffrn_reflns_theta_max 27.49
_diffrn_reflns_theta_min 2.5
_diffrn_source xray_tube
_diffrn_standards_decay_% 0
_exptl_absorpt_coefficient_mu 0.607
_exptl_absorpt_correction_type none
_exptl_crystal_colour red
_exptl_crystal_density_diffrn 1.49
_exptl_crystal_density_method none
_exptl_crystal_description prism
_exptl_crystal_F_000 860
_exptl_crystal_size_max 0.20
_exptl_crystal_size_mid 0.14
_exptl_crystal_size_min 0.12
_refine_diff_density_max 0.595
_refine_diff_density_min -0.123
_refine_ls_extinction_method none
_refine_ls_goodness_of_fit_all 2.427
_refine_ls_goodness_of_fit_ref 1.072
_refine_ls_hydrogen_treatment noref
_refine_ls_matrix_type full
_refine_ls_number_constraints 0
_refine_ls_number_parameters 505
_refine_ls_number_reflns 4617
_refine_ls_number_restraints 0
_refine_ls_R_factor_all 0.128
_refine_ls_R_factor_gt 0.069
_refine_ls_shift/esd_mean 0.001
_refine_ls_shift/su_max 0.009
_refine_ls_structure_factor_coef F
_refine_ls_weighting_scheme sigma
_refine_ls_wR_factor_all 0.178
_refine_ls_wR_factor_ref 0.083
_reflns_number_gt 4617
_reflns_number_total 8552
_reflns_threshold_expression >3.0\s(I)
_cod_data_source_file b206661k.txt
_cod_data_source_block st812
_cod_original_cell_volume 1879.54(6)
_cod_original_sg_symbol_H-M P-1
_cod_database_code 7052492

loop_
_symmetry_equiv_pos_as_xyz
x,y,z
-x,-y,-z

loop_
_atom_site_aniso_label
_atom_site_aniso_U_11
_atom_site_aniso_U_22
_atom_site_aniso_U_33
_atom_site_aniso_U_12
_atom_site_aniso_U_13
_atom_site_aniso_U_23
_atom_site_aniso_type_symbol
C1 0.023(1) 0.022(2) 0.027(2) 0.007(1) 0.010(1) 0.012(1) C
C2 0.042(2) 0.022(2) 0.042(2) 0.015(1) 0.024(1) 0.017(1) C
C3 0.037(2) 0.028(2) 0.040(2) 0.016(1) 0.023(1) 0.019(1) C
C4 0.026(2) 0.025(2) 0.027(2) 0.009(1) 0.012(1) 0.012(1) C
C5 0.025(1) 0.023(2) 0.028(2) 0.010(1) 0.011(1) 0.011(1) C
C6 0.022(1) 0.027(2) 0.027(2) 0.009(1) 0.011(1) 0.012(1) C
C7 0.036(2) 0.028(2) 0.041(2) 0.014(1) 0.025(1) 0.017(1) C
C8 0.035(2) 0.029(2) 0.038(2) 0.011(1) 0.023(1) 0.019(1) C
C9 0.023(1) 0.024(2) 0.026(1) 0.008(1) 0.011(1) 0.012(1) C
C10 0.025(2) 0.024(2) 0.027(2) 0.009(1) 0.010(1) 0.016(1) C
N1 0.025(1) 0.023(1) 0.033(1) 0.008(1) 0.015(1) 0.014(1) N
N2 0.024(1) 0.021(1) 0.032(1) 0.010(1) 0.012(1) 0.015(1) N
C11 0.030(1) 0.021(1) 0.031(1) 0.011(1) 0.020(1) 0.017(1) C
C12 0.028(2) 0.024(2) 0.030(2) 0.007(1) 0.014(1) 0.016(1) C
C13 0.043(2) 0.027(2) 0.031(2) 0.014(1) 0.021(1) 0.014(1) C
C14 0.035(2) 0.037(2) 0.043(2) 0.019(1) 0.025(1) 0.021(1) C
C15 0.022(2) 0.035(2) 0.050(2) 0.010(1) 0.015(1) 0.022(2) C
C16 0.028(2) 0.025(2) 0.038(2) 0.009(1) 0.015(1) 0.013(1) C
N3 0.025(1) 0.036(2) 0.031(1) 0.008(1) 0.010(1) 0.013(1) N
C17 0.041(2) 0.038(2) 0.038(2) 0.014(2) 0.018(1) 0.018(2) C
O1 0.048(2) 0.049(2) 0.069(2) 0.012(1) 0.016(1) 0.038(1) O
C18 0.033(2) 0.035(2) 0.038(2) 0.016(1) 0.012(2) 0.010(2) C
C19 0.045(2) 0.047(2) 0.051(3) 0.017(2) 0.009(2) 0.021(2) C
C20 0.054(3) 0.054(2) 0.049(3) 0.029(2) 0.003(2) 0.013(2) C
N4 0.037(2) 0.055(2) 0.065(3) 0.017(2) 0.008(2) 0.012(2) N
C21 0.038(2) 0.054(3) 0.065(3) 0.008(2) 0.020(2) 0.017(2) C
C22 0.032(2) 0.042(2) 0.047(2) 0.012(2) 0.015(2) 0.015(2) C
C23 0.028(1) 0.020(2) 0.032(2) 0.010(1) 0.015(1) 0.011(1) C
C24 0.030(2) 0.027(2) 0.040(2) 0.011(1) 0.017(1) 0.020(1) C
C25 0.037(2) 0.029(2) 0.044(2) 0.010(1) 0.019(1) 0.024(1) C
C26 0.043(2) 0.026(2) 0.053(2) 0.005(2) 0.026(1) 0.021(1) C
C27 0.035(2) 0.032(2) 0.044(2) -0.002(2) 0.013(2) 0.013(2) C
C28 0.036(2) 0.032(2) 0.035(2) 0.006(2) 0.014(1) 0.018(1) C
N5 0.032(2) 0.035(2) 0.046(2) 0.004(1) 0.005(1) 0.027(1) N
C29 0.035(2) 0.039(2) 0.044(2) 0.013(2) 0.011(2) 0.025(2) C
O2 0.051(2) 0.043(1) 0.086(2) 0.008(1) -0.001(2) 0.044(1) O
C30 0.032(2) 0.040(2) 0.045(2) 0.013(2) 0.014(2) 0.026(1) C
C31 0.045(2) 0.050(2) 0.049(2) 0.010(2) 0.013(2) 0.033(2) C
C32 0.049(3) 0.056(3) 0.047(2) 0.005(2) 0.009(2) 0.028(2) C
N6 0.038(2) 0.048(2) 0.054(2) 0.006(2) 0.011(2) 0.026(2) N
C33 0.041(2) 0.055(2) 0.070(2) 0.008(2) 0.016(2) 0.044(2) C
C34 0.032(2) 0.055(2) 0.056(2) 0.006(2) 0.002(2) 0.038(2) C
C35 0.039(2) 0.045(2) 0.048(2) 0.013(2) 0.019(2) 0.020(2) C
CL1 0.0530(6) 0.0480(7) 0.0696(7) 0.0082(5) 0.0308(5) 0.0167(5) Cl
CL2 0.0687(6) 0.0691(7) 0.0950(7) 0.0282(5) 0.0562(4) 0.0429(6) Cl
CL3 0.0845(7) 0.0624(7) 0.0613(7) 0.0383(5) 0.0400(5) 0.0211(6) Cl
C36 0.124(4) 0.055(3) 0.086(3) 0.026(3) 0.070(2) 0.027(3) C
CL4 0.121(2) 0.078(2) 0.101(2) -0.018(2) 0.080(1) 0.002(2) Cl
CL5 0.069(2) 0.092(2) 0.101(3) 0.036(1) -0.003(2) -0.020(2) Cl
CL6 0.189(1) 0.153(1) 0.139(1) 0.1289(8) 0.1149(8) 0.1073(7) Cl
CL7 0.180(2) 0.094(2) 0.240(2) 0.068(2) 0.185(1) 0.078(2) Cl
CL8 0.428(4) 0.160(2) 0.054(2) 0.223(2) 0.076(2) 0.047(2) Cl
C37 0.075(5) 0.068(7) 0.124(8) 0.038(4) 0.068(4) 0.008(6) C
CL9 0.108(3) 0.180(5) 0.181(4) 0.048(3) 0.077(2) 0.008(4) Cl
CL10 0.110(3) 0.153(4) 0.109(3) 0.021(3) 0.055(2) 0.048(2) Cl
CL11 0.096(2) 0.154(4) 0.082(3) 0.051(2) 0.022(2) 0.000(3) Cl

loop_
_atom_site_label
_atom_site_fract_x
_atom_site_fract_y
_atom_site_fract_z
_atom_site_U_iso_or_equiv
_atom_site_occupancy
_atom_site_thermal_displace_type
_atom_site_calc_flag
_atom_site_calc_attached_atom
_atom_site_type_symbol
C1 0.4420(3) 0.2535(3) 0.9858(3) 0.024(2) 1.000 Uani ? ? C
C2 0.4724(4) 0.1556(3) 0.9544(4) 0.034(2) 1.000 Uani ? ? C
C3 0.5553(4) 0.1835(3) 0.9170(3) 0.035(2) 1.000 Uani ? ? C
C4 0.5762(3) 0.2987(3) 0.9213(3) 0.026(2) 1.000 Uani ? ? C
C5 0.6537(3) 0.3597(3) 0.8880(3) 0.025(2) 1.000 Uani ? ? C
C6 0.6711(3) 0.4712(3) 0.8927(3) 0.025(2) 1.000 Uani ? ? C
C7 0.7459(3) 0.5341(3) 0.8535(3) 0.034(2) 1.000 Uani ? ? C
C8 0.7439(4) 0.6394(3) 0.8788(3) 0.034(2) 1.000 Uani ? ? C
C9 0.6649(3) 0.6441(3) 0.9309(3) 0.024(1) 1.000 Uani ? ? C
C10 0.3615(3) 0.2603(3) 1.0319(3) 0.025(2) 1.000 Uani ? ? C
N1 0.5066(3) 0.3394(3) 0.9648(3) 0.027(1) 1.000 Uani ? ? N
N2 0.6210(3) 0.5400(2) 0.9374(3) 0.025(1) 1.000 Uani ? ? N
C11 0.7294(3) 0.3059(3) 0.8488(3) 0.027(1) 1.000 Uani ? ? C
C12 0.6800(3) 0.2085(3) 0.7488(3) 0.027(2) 1.000 Uani ? ? C
C13 0.7557(4) 0.1629(3) 0.7194(3) 0.033(2) 1.000 Uani ? ? C
C14 0.8805(3) 0.2131(3) 0.7868(4) 0.038(2) 1.000 Uani ? ? C
C15 0.9310(3) 0.3097(3) 0.8861(4) 0.034(2) 1.000 Uani ? ? C
C16 0.8561(3) 0.3554(3) 0.9165(4) 0.030(2) 1.000 Uani ? ? C
N3 0.5508(3) 0.1518(3) 0.6759(3) 0.030(1) 1.000 Uani ? ? N
C17 0.4864(4) 0.1987(4) 0.6138(4) 0.039(2) 1.000 Uani ? ? C
O1 0.5323(3) 0.2929(3) 0.6133(3) 0.054(2) 1.000 Uani ? ? O
C18 0.3508(4) 0.1272(4) 0.5423(4) 0.036(2) 1.000 Uani ? ? C
C19 0.2876(5) 0.1422(4) 0.4426(5) 0.048(2) 1.000 Uani ? ? C
C20 0.1618(5) 0.0806(4) 0.3803(5) 0.053(3) 1.000 Uani ? ? C
N4 0.0988(4) 0.0106(4) 0.4107(4) 0.051(2) 1.000 Uani ? ? N
C21 0.1607(5) -0.0013(5) 0.5061(5) 0.051(3) 1.000 Uani ? ? C
C22 0.2861(4) 0.0532(4) 0.5744(4) 0.040(2) 1.000 Uani ? ? C
C23 0.2916(3) 0.1528(3) 1.0374(3) 0.026(2) 1.000 Uani ? ? C
C24 0.3394(3) 0.1206(3) 1.1300(3) 0.032(2) 1.000 Uani ? ? C
C25 0.2678(4) 0.0219(3) 1.1330(4) 0.036(2) 1.000 Uani ? ? C
C26 0.1531(4) -0.0443(4) 1.0436(4) 0.039(2) 1.000 Uani ? ? C
C27 0.1056(4) -0.0147(4) 0.9511(4) 0.037(2) 1.000 Uani ? ? C
C28 0.1748(4) 0.0839(4) 0.9485(4) 0.034(2) 1.000 Uani ? ? C
N5 0.4583(3) 0.1926(3) 1.2197(3) 0.037(2) 1.000 Uani ? ? N
C29 0.5346(4) 0.1669(4) 1.3006(4) 0.039(2) 1.000 Uani ? ? C
O2 0.5077(3) 0.0750(3) 1.3095(3) 0.057(2) 1.000 Uani ? ? O
C30 0.6575(4) 0.2616(4) 1.3823(4) 0.039(2) 1.000 Uani ? ? C
C31 0.7240(5) 0.2579(4) 1.4873(4) 0.048(2) 1.000 Uani ? ? C
C32 0.8376(5) 0.3435(5) 1.5628(4) 0.050(3) 1.000 Uani ? ? C
N6 0.8893(4) 0.4312(3) 1.5427(4) 0.046(2) 1.000 Uani ? ? N
C33 0.8246(5) 0.4342(4) 1.4408(4) 0.054(2) 1.000 Uani ? ? C
C34 0.7108(4) 0.3530(4) 1.3591(4) 0.046(2) 1.000 Uani ? ? C
C35 0.2443(4) 0.3561(4) 0.7713(4) 0.044(2) 1.000 Uani ? ? C
CL1 0.1335(1) 0.2162(1) 0.7047(1) 0.0562(6) 1.000 Uani ? ? Cl
CL2 0.3197(1) 0.3820(1) 0.6909(1) 0.0767(7) 1.000 Uani ? ? Cl
CL3 0.1777(1) 0.4564(1) 0.7933(1) 0.0686(7) 1.000 Uani ? ? Cl
C36 0.9505(6) 0.3094(5) 1.2820(5) 0.084(3) 1.000 Uani ? ? C
CL4 1.0287(3) 0.3306(4) 1.2085(3) 0.098(2) 0.500 Uani ? ? Cl
CL5 0.7855(3) 0.2383(3) 1.1615(4) 0.086(2) 0.500 Uani ? ? Cl
CL6 0.9471(2) 0.2158(2) 1.3465(2) 0.159(1) 1.000 Uani ? ? Cl
CL7 1.1119(3) 0.3203(4) 1.2942(4) 0.159(2) 0.500 Uani ? ? Cl
CL8 0.8662(6) 0.2893(3) 1.1620(3) 0.155(2) 0.500 Uani ? ? Cl
C37 1.4610(9) 0.511(1) 1.482(1) 0.086(6) 0.500 Uani ? ? C
CL9 1.4607(5) 0.5430(6) 1.5838(6) 0.152(4) 0.500 Uani ? ? Cl
CL10 1.3139(4) 0.4189(5) 1.4270(4) 0.123(3) 0.500 Uani ? ? Cl
CL11 1.4576(4) 0.4321(5) 1.3760(4) 0.107(3) 0.500 Uani ? ? Cl
H1 0.4400 0.0843 0.9592 0.0420 1.000 Uiso calc C2 H
H2 0.5932 0.1361 0.8923 0.0411 1.000 Uiso calc C3 H
H3 0.7888 0.5061 0.8165 0.0409 1.000 Uiso calc C7 H
H4 0.7870 0.7000 0.8648 0.0408 1.000 Uiso calc C8 H
H5 0.7209 0.0958 0.6515 0.0415 1.000 Uiso calc C13 H
H6 0.9314 0.1814 0.7651 0.0438 1.000 Uiso calc C14 H
H7 1.0170 0.3448 0.9335 0.0457 1.000 Uiso calc C15 H
H8 0.8917 0.4220 0.9850 0.0394 1.000 Uiso calc C16 H
H9 0.3288 0.1928 0.4176 0.0678 1.000 Uiso calc C19 H
H10 0.1187 0.0898 0.3111 0.0777 1.000 Uiso calc C20 H
H11 0.1164 -0.0508 0.5300 0.0751 1.000 Uiso calc C21 H
H12 0.3264 0.0398 0.6416 0.0557 1.000 Uiso calc C22 H
H13 0.2989 0.0010 1.1969 0.0456 1.000 Uiso calc C25 H
H14 0.1054 -0.1117 1.0456 0.0518 1.000 Uiso calc C26 H
H15 0.0259 -0.0616 0.8894 0.0555 1.000 Uiso calc C27 H
H16 0.1416 0.1047 0.8848 0.0466 1.000 Uiso calc C28 H
H17 0.6919 0.1971 1.5072 0.0652 1.000 Uiso calc C31 H
H18 0.8818 0.3390 1.6345 0.0737 1.000 Uiso calc C32 H
H19 0.8594 0.4963 1.4236 0.0733 1.000 Uiso calc C33 H
H20 0.6692 0.3593 1.2878 0.0683 1.000 Uiso calc C34 H

loop_
_atom_type_symbol
_atom_type_description
_atom_type_scat_dispersion_real
_atom_type_scat_dispersion_imag
_atom_type_scat_source
C ? 0.002 0.002 International_Tables_Vol_IV_Table_2.3.1
H ? 0.000 0.000 International_Tables_Vol_IV_Table_2.3.1
Cl ? 0.132 0.159 International_Tables_Vol_IV_Table_2.3.1
N ? 0.004 0.003 International_Tables_Vol_IV_Table_2.3.1
O ? 0.008 0.006 International_Tables_Vol_IV_Table_2.3.1

loop_
_geom_angle_atom_site_label_1
_geom_angle_atom_site_label_2
_geom_angle_atom_site_label_3
_geom_angle
_geom_angle_site_symmetry_1
_geom_angle_site_symmetry_2
_geom_angle_site_symmetry_3
_geom_angle_publ_flag
C2 C1 C10 125.4(4) . . . ?
C2 C1 N1 108.7(4) . . . ?
C10 C1 N1 125.8(4) . . . ?
C1 C2 C3 107.6(4) . . . ?
C2 C3 C4 107.7(4) . . . ?
C3 C4 C5 126.4(4) . . . ?
C3 C4 N1 108.6(4) . . . ?
C5 C4 N1 125.1(4) . . . ?
C4 C5 C6 124.8(4) . . . ?
C4 C5 C11 118.7(4) . . . ?
C6 C5 C11 116.4(4) . . . ?
C5 C6 C7 125.9(4) . . . ?
C5 C6 N2 125.6(4) . . . ?
C7 C6 N2 108.5(4) . . . ?
C6 C7 C8 107.5(4) . . . ?
C7 C8 C9 107.9(4) . . . ?
C8 C9 N2 108.5(4) . . . ?
C1 C10 C23 117.0(4) . . . ?
C1 N1 C4 107.4(4) . . . ?
C6 N2 C9 107.5(4) . . . ?
C5 C11 C12 123.6(3) . . . ?
C5 C11 C16 118.5(3) . . . ?
C12 C11 C16 117.9(4) . . . ?
C11 C12 C13 120.1(3) . . . ?
C11 C12 N3 121.2(4) . . . ?
C13 C12 N3 118.7(3) . . . ?
C12 C13 C14 121.2(3) . . . ?
C13 C14 C15 119.5(5) . . . ?
C14 C15 C16 119.7(3) . . . ?
C11 C16 C15 121.5(3) . . . ?
C12 N3 C17 122.3(4) . . . ?
N3 C17 O1 123.1(4) . . . ?
N3 C17 C18 115.2(4) . . . ?
O1 C17 C18 121.7(5) . . . ?
C17 C18 C19 118.0(5) . . . ?
C17 C18 C22 123.5(4) . . . ?
C19 C18 C22 118.4(4) . . . ?
C18 C19 C20 117.8(6) . . . ?
C19 C20 N4 124.4(6) . . . ?
C20 N4 C21 116.6(4) . . . ?
N4 C21 C22 124.6(6) . . . ?
C18 C22 C21 118.2(5) . . . ?
C10 C23 C24 122.3(3) . . . ?
C10 C23 C28 118.9(4) . . . ?
C24 C23 C28 118.8(4) . . . ?
C23 C24 C25 119.8(3) . . . ?
C23 C24 N5 117.7(4) . . . ?
C25 C24 N5 122.5(4) . . . ?
C24 C25 C26 119.9(5) . . . ?
C25 C26 C27 121.0(5) . . . ?
C26 C27 C28 119.5(3) . . . ?
C23 C28 C27 121.0(4) . . . ?
C24 N5 C29 128.1(4) . . . ?
N5 C29 O2 123.7(3) . . . ?
N5 C29 C30 115.2(4) . . . ?
O2 C29 C30 121.1(4) . . . ?
C29 C30 C31 118.4(5) . . . ?
C29 C30 C34 124.6(4) . . . ?
C31 C30 C34 117.0(4) . . . ?
C30 C31 C32 119.2(5) . . . ?
C31 C32 N6 124.6(5) . . . ?
C32 N6 C33 115.9(4) . . . ?
N6 C33 C34 124.1(6) . . . ?
C30 C34 C33 119.1(5) . . . ?
CL1 C35 CL2 111.4(3) . . . ?
CL1 C35 CL3 110.4(3) . . . ?
CL2 C35 CL3 110.4(3) . . . ?
CL4 C36 CL5 101.9(4) . . . ?
CL4 C36 CL6 126.0(6) . . . ?
CL4 C36 CL7 41.2(3) . . . ?
CL4 C36 CL8 69.8(5) . . . ?
CL5 C36 CL6 99.0(4) . . . ?
CL5 C36 CL7 136.1(5) . . . ?
CL5 C36 CL8 34.1(3) . . . ?
CL6 C36 CL7 92.2(4) . . . ?
CL6 C36 CL8 127.4(4) . . . ?
CL7 C36 CL8 109.3(6) . . . ?
C36 CL4 CL7 81.6(4) . . . ?
C36 CL4 CL8 50.1(3) . . . ?
CL7 CL4 CL8 129.2(4) . . . ?
C36 CL5 CL8 50.7(4) . . . ?
C36 CL7 CL4 57.2(4) . . . ?
C36 CL8 CL4 60.1(4) . . . ?
C36 CL8 CL5 95.2(6) . . . ?
CL4 CL8 CL5 148.5(5) . . . ?
CL9 C37 CL10 86.5(8) . . . ?
CL9 C37 CL11 157(1) . . . ?
CL10 C37 CL11 84.6(5) . . . ?

loop_
_geom_bond_atom_site_label_1
_geom_bond_atom_site_label_2
_geom_bond_distance
_geom_bond_site_symmetry_1
_geom_bond_site_symmetry_2
_geom_bond_publ_flag
C1 C2 1.443(6) . . ?
C1 C10 1.400(7) . . ?
C1 N1 1.378(6) . . ?
C2 C3 1.347(8) . . ?
C3 C4 1.445(6) . . ?
C4 C5 1.393(7) . . ?
C4 N1 1.378(6) . . ?
C5 C6 1.401(6) . . ?
C5 C11 1.505(7) . . ?
C6 C7 1.441(7) . . ?
C6 N2 1.377(6) . . ?
C7 C8 1.343(6) . . ?
C8 C9 1.438(7) . . ?
C9 N2 1.375(5) . . ?
C10 C23 1.501(6) . . ?
C11 C12 1.392(5) . . ?
C11 C16 1.396(5) . . ?
C12 C13 1.385(7) . . ?
C12 N3 1.431(4) . . ?
C13 C14 1.376(5) . . ?
C14 C15 1.379(5) . . ?
C15 C16 1.382(7) . . ?
N3 C17 1.330(7) . . ?
C17 O1 1.226(6) . . ?
C17 C18 1.513(5) . . ?
C18 C19 1.384(8) . . ?
C18 C22 1.374(8) . . ?
C19 C20 1.393(7) . . ?
C20 N4 1.314(9) . . ?
N4 C21 1.314(8) . . ?
C21 C22 1.386(6) . . ?
C23 C24 1.398(6) . . ?
C23 C28 1.386(4) . . ?
C24 C25 1.402(6) . . ?
C24 N5 1.412(4) . . ?
C25 C26 1.367(5) . . ?
C26 C27 1.374(8) . . ?
C27 C28 1.386(7) . . ?
N5 C29 1.351(7) . . ?
C29 O2 1.215(6) . . ?
C29 C30 1.501(5) . . ?
C30 C31 1.380(7) . . ?
C30 C34 1.389(8) . . ?
C31 C32 1.378(6) . . ?
C32 N6 1.318(8) . . ?
N6 C33 1.336(7) . . ?
C33 C34 1.376(5) . . ?
C35 CL1 1.752(4) . . ?
C35 CL2 1.743(7) . . ?
C35 CL3 1.761(6) . . ?
C36 CL4 1.68(1) . . ?
C36 CL5 1.911(7) . . ?
C36 CL6 1.676(8) . . ?
C36 CL7 1.98(1) . . ?
C36 CL8 1.486(8) . . ?
CL4 CL7 1.315(6) . . ?
CL4 CL8 1.817(8) . . ?
CL5 CL8 1.075(8) . . ?
C37 CL9 1.33(2) . . ?
C37 CL10 1.70(1) . . ?
C37 CL11 1.52(2) . . ?

loop_
_geom_contact_atom_site_label_1
_geom_contact_atom_site_label_2
_geom_contact_distance
_geom_contact_site_symmetry_1
_geom_contact_site_symmetry_2
_geom_contact_publ_flag
? ? ? ? ? ?
